data_7107131
loop_
_publ_author_name
'Matthew T. Whited'
'Niral Patel'
'Sean T. Roberts'
'Peter I. Djurovich'
'Stephen E. Bradforth'
'Mark E. Thompson'

_publ_section_title
;
 Symmetry-breaking intramolecular charge transfer in the excited state of
 meso-linked BODIPY dyads
;
_journal_name_full Chem.Commun.
_journal_page_first 284
_journal_paper_doi 10.1039/c1cc12260f
_journal_volume 48
_journal_year 2012
_chemical_formula_moiety 'C28 H24 B2 F4 N4'
_chemical_formula_sum 'C28 H24 B2 F4 N4'
_chemical_formula_weight 514.13
_chemical_name_systematic
;
?
;
_space_group_IT_number 61
_symmetry_cell_setting orthorhombic
_symmetry_space_group_name_Hall '-P 2ac 2ab'
_symmetry_space_group_name_H-M 'P b c a'
_atom_sites_solution_hydrogens geom
_atom_sites_solution_primary direct
_atom_sites_solution_secondary difmap
_audit_creation_method SHELXL-97
_cell_angle_alpha 90.00
_cell_angle_beta 90.00
_cell_angle_gamma 90.00
_cell_formula_units_Z 4
_cell_length_a 12.808(3)
_cell_length_b 12.205(2)
_cell_length_c 15.019(3)
_cell_measurement_reflns_used 1442
_cell_measurement_temperature 105(2)
_cell_measurement_theta_max 23.1621
_cell_measurement_theta_min 2.6732
_cell_volume 2347.8(8)
_computing_cell_refinement 'Bruker SAINT'
_computing_data_collection 'Bruker APEX2'
_computing_data_reduction 'Bruker SAINT, SADABS and XPREP'
_computing_molecular_graphics 'Bruker SHELXTL'
_computing_publication_material 'Bruker SHELXTL'
_computing_structure_refinement 'SHELXL-97 (Sheldrick, 2008)'
_computing_structure_solution 'SHELXS-97 (Sheldrick, 2008)'
_diffrn_ambient_temperature 105(2)
_diffrn_measured_fraction_theta_full 1.000
_diffrn_measured_fraction_theta_max 0.993
_diffrn_measurement_device_type 'Bruker APEX-II CCD'
_diffrn_measurement_method '\w scans'
_diffrn_radiation_monochromator graphite
_diffrn_radiation_source 'fine-focus sealed tube'
_diffrn_radiation_type MoK\a
_diffrn_radiation_wavelength 0.71073
_diffrn_reflns_av_R_equivalents 0.1065
_diffrn_reflns_av_sigmaI/netI 0.1070
_diffrn_reflns_limit_h_max 16
_diffrn_reflns_limit_h_min -16
_diffrn_reflns_limit_k_max 15
_diffrn_reflns_limit_k_min -10
_diffrn_reflns_limit_l_max 18
_diffrn_reflns_limit_l_min -19
_diffrn_reflns_number 13598
_diffrn_reflns_theta_full 25.00
_diffrn_reflns_theta_max 27.55
_diffrn_reflns_theta_min 2.67
_exptl_absorpt_coefficient_mu 0.108
_exptl_absorpt_correction_T_max 0.7456
_exptl_absorpt_correction_T_min 0.5788
_exptl_absorpt_correction_type multi-scan
_exptl_absorpt_process_details 'Bruker SADABS'
_exptl_crystal_colour red
_exptl_crystal_density_diffrn 1.455
_exptl_crystal_density_method 'not measured'
_exptl_crystal_description prism
_exptl_crystal_F_000 1064
_exptl_crystal_size_max 0.10
_exptl_crystal_size_mid 0.09
_exptl_crystal_size_min 0.07
_refine_diff_density_max 0.285
_refine_diff_density_min -0.209
_refine_diff_density_rms 0.053
_refine_ls_extinction_method none
_refine_ls_goodness_of_fit_ref 1.119
_refine_ls_hydrogen_treatment constr
_refine_ls_matrix_type full
_refine_ls_number_parameters 174
_refine_ls_number_reflns 2688
_refine_ls_number_restraints 0
_refine_ls_restrained_S_all 1.119
_refine_ls_R_factor_all 0.1215
_refine_ls_R_factor_gt 0.0571
_refine_ls_shift/su_max 0.001
_refine_ls_shift/su_mean 0.000
_refine_ls_structure_factor_coef Fsqd
_refine_ls_weighting_details 'calc w=1/[\s^2^(Fo^2^)+(0.0000P)^2^+0.0000P] where P=(Fo^2^+2Fc^2^)/3'
_refine_ls_weighting_scheme calc
_refine_ls_wR_factor_gt 0.0838
_refine_ls_wR_factor_ref 0.0926
_reflns_number_gt 1506
_reflns_number_total 2688
_reflns_threshold_expression >2sigma(I)
_cod_data_source_file c1cc12260f.txt
_cod_data_source_block mtw04
_cod_original_sg_symbol_Hall -P2ac2ab
_cod_original_sg_symbol_H-M Pbca
_cod_database_code 7107131

loop_
_symmetry_equiv_pos_as_xyz
'x, y, z'
'-x+1/2, -y, z+1/2'
'-x, y+1/2, -z+1/2'
'x+1/2, -y+1/2, -z'
'-x, -y, -z'
'x-1/2, y, -z-1/2'
'x, -y-1/2, z-1/2'
'-x-1/2, y-1/2, z'

loop_
_atom_site_label
_atom_site_type_symbol
_atom_site_fract_x
_atom_site_fract_y
_atom_site_fract_z
_atom_site_U_iso_or_equiv
_atom_site_adp_type
_atom_site_occupancy
_atom_site_symmetry_multiplicity
_atom_site_calc_flag
_atom_site_refinement_flags
B1 B 0.12894(19) 0.8049(2) 0.34245(15) 0.0250(6) Uani 1 1 d .
F1 F 0.19443(8) 0.86431(10) 0.39880(7) 0.0350(4) Uani 1 1 d .
F2 F 0.10368(9) 0.70658(10) 0.38305(7) 0.0351(4) Uani 1 1 d .
N1 N 0.18200(12) 0.78565(14) 0.25183(10) 0.0233(4) Uani 1 1 d .
N2 N 0.02940(11) 0.87256(15) 0.32392(10) 0.0220(4) Uani 1 1 d .
C1 C 0.32774(16) 0.66706(19) 0.30759(14) 0.0356(6) Uani 1 1 d .
H1A H 0.3421 0.7186 0.3543 0.053 Uiso 1 1 calc R
H1B H 0.3923 0.6403 0.2835 0.053 Uiso 1 1 calc R
H1C H 0.2882 0.6068 0.3311 0.053 Uiso 1 1 calc R
C2 C 0.26671(15) 0.72209(18) 0.23596(13) 0.0260(5) Uani 1 1 d .
C3 C 0.28491(16) 0.71842(18) 0.14447(13) 0.0282(5) Uani 1 1 d .
H3 H 0.3384 0.6802 0.1164 0.034 Uiso 1 1 calc R
C4 C 0.21037(15) 0.78097(18) 0.10302(13) 0.0249(5) Uani 1 1 d .
H4 H 0.2037 0.7921 0.0420 0.030 Uiso 1 1 calc R
C5 C 0.14591(15) 0.82517(17) 0.16966(13) 0.0218(5) Uani 1 1 d .
C6 C 0.06072(14) 0.89670(18) 0.16521(12) 0.0207(5) Uani 1 1 d .
C7 C 0.00414(14) 0.92198(17) 0.24247(13) 0.0225(5) Uani 1 1 d .
C8 C -0.07999(14) 0.99379(18) 0.25739(13) 0.0241(5) Uani 1 1 d .
H8 H -0.1118 1.0384 0.2152 0.029 Uiso 1 1 calc R
C9 C -0.10643(16) 0.98592(19) 0.34550(13) 0.0280(6) Uani 1 1 d .
H9 H -0.1599 1.0239 0.3738 0.034 Uiso 1 1 calc R
C10 C -0.03874(15) 0.91054(18) 0.38549(13) 0.0250(5) Uani 1 1 d .
C11 C -0.03720(16) 0.8715(2) 0.47979(13) 0.0317(6) Uani 1 1 d .
H11A H -0.0538 0.7949 0.4815 0.048 Uiso 1 1 calc R
H11B H -0.0878 0.9117 0.5138 0.048 Uiso 1 1 calc R
H11C H 0.0310 0.8830 0.5046 0.048 Uiso 1 1 calc R
C12 C 0.02965(15) 0.94788(17) 0.07959(12) 0.0221(5) Uani 1 1 d .
C13 C 0.10332(15) 0.99738(17) 0.02459(12) 0.0211(5) Uani 1 1 d .
H13 H 0.1734 0.9951 0.0405 0.025 Uiso 1 1 calc R
C14 C 0.07475(15) 1.04948(17) -0.05268(13) 0.0221(5) Uani 1 1 d .
H14 H 0.1254 1.0834 -0.0875 0.027 Uiso 1 1 calc R

loop_
_atom_site_aniso_label
_atom_site_aniso_U_11
_atom_site_aniso_U_22
_atom_site_aniso_U_33
_atom_site_aniso_U_23
_atom_site_aniso_U_13
_atom_site_aniso_U_12
B1 0.0291(14) 0.0246(16) 0.0213(14) 0.0025(12) -0.0054(11) -0.0032(13)
F1 0.0299(7) 0.0465(9) 0.0287(7) -0.0079(6) -0.0059(5) -0.0006(6)
F2 0.0464(8) 0.0295(8) 0.0294(7) 0.0076(6) 0.0035(6) 0.0045(7)
N1 0.0255(9) 0.0233(11) 0.0212(10) -0.0016(9) -0.0018(8) 0.0014(9)
N2 0.0223(9) 0.0257(11) 0.0179(10) 0.0008(8) 0.0001(8) 0.0000(9)
C1 0.0306(13) 0.0372(17) 0.0391(14) 0.0023(12) -0.0035(10) 0.0065(12)
C2 0.0243(12) 0.0228(13) 0.0311(13) 0.0008(11) -0.0014(10) 0.0006(11)
C3 0.0302(12) 0.0231(13) 0.0312(13) -0.0035(11) 0.0047(10) 0.0003(11)
C4 0.0275(11) 0.0249(14) 0.0224(11) -0.0008(10) 0.0012(9) -0.0016(11)
C5 0.0266(12) 0.0212(13) 0.0177(11) 0.0020(10) -0.0009(9) -0.0028(11)
C6 0.0194(11) 0.0208(12) 0.0219(12) -0.0013(10) -0.0029(9) -0.0039(10)
C7 0.0230(11) 0.0246(13) 0.0200(12) 0.0017(10) -0.0046(9) -0.0021(10)
C8 0.0227(12) 0.0274(14) 0.0220(12) 0.0017(10) -0.0029(9) 0.0007(10)
C9 0.0240(12) 0.0341(15) 0.0259(13) -0.0040(11) 0.0015(10) 0.0041(11)
C10 0.0235(11) 0.0291(14) 0.0225(12) -0.0010(11) 0.0016(9) -0.0049(11)
C11 0.0352(13) 0.0360(15) 0.0239(12) 0.0025(11) -0.0001(10) -0.0031(12)
C12 0.0247(11) 0.0230(13) 0.0186(12) -0.0015(10) 0.0012(9) 0.0012(11)
C13 0.0177(11) 0.0238(13) 0.0218(11) -0.0050(10) -0.0043(9) 0.0015(10)
C14 0.0253(12) 0.0235(13) 0.0176(11) -0.0013(10) 0.0004(9) -0.0045(10)

loop_
_atom_type_symbol
_atom_type_description
_atom_type_scat_dispersion_real
_atom_type_scat_dispersion_imag
_atom_type_scat_source
C C 0.0033 0.0016 'International Tables Vol C Tables 4.2.6.8 and 6.1.1.4'
H H 0.0000 0.0000 'International Tables Vol C Tables 4.2.6.8 and 6.1.1.4'
B B 0.0013 0.0007 'International Tables Vol C Tables 4.2.6.8 and 6.1.1.4'
N N 0.0061 0.0033 'International Tables Vol C Tables 4.2.6.8 and 6.1.1.4'
F F 0.0171 0.0103 'International Tables Vol C Tables 4.2.6.8 and 6.1.1.4'

loop_
_geom_angle_atom_site_label_1
_geom_angle_atom_site_label_2
_geom_angle_atom_site_label_3
_geom_angle
_geom_angle_site_symmetry_1
_geom_angle_site_symmetry_3
F2 B1 F1 108.91(18) . .
F2 B1 N1 111.15(19) . .
F1 B1 N1 110.50(18) . .
F2 B1 N2 110.49(18) . .
F1 B1 N2 109.11(19) . .
N1 B1 N2 106.66(16) . .
C2 N1 C5 107.81(16) . .
C2 N1 B1 126.61(17) . .
C5 N1 B1 125.44(17) . .
C10 N2 C7 107.46(17) . .
C10 N2 B1 126.33(17) . .
C7 N2 B1 125.30(16) . .
C2 C1 H1A 109.5 . .
C2 C1 H1B 109.5 . .
H1A C1 H1B 109.5 . .
C2 C1 H1C 109.5 . .
H1A C1 H1C 109.5 . .
H1B C1 H1C 109.5 . .
N1 C2 C3 109.01(18) . .
N1 C2 C1 123.45(18) . .
C3 C2 C1 127.54(19) . .
C4 C3 C2 108.24(19) . .
C4 C3 H3 125.9 . .
C2 C3 H3 125.9 . .
C3 C4 C5 107.41(18) . .
C3 C4 H4 126.3 . .
C5 C4 H4 126.3 . .
C6 C5 N1 120.90(17) . .
C6 C5 C4 131.58(19) . .
N1 C5 C4 107.51(18) . .
C5 C6 C7 120.04(18) . .
C5 C6 C12 120.88(17) . .
C7 C6 C12 119.07(18) . .
N2 C7 C6 120.54(18) . .
N2 C7 C8 107.81(16) . .
C6 C7 C8 131.64(18) . .
C9 C8 C7 107.43(18) . .
C9 C8 H8 126.3 . .
C7 C8 H8 126.3 . .
C8 C9 C10 107.92(18) . .
C8 C9 H9 126.0 . .
C10 C9 H9 126.0 . .
N2 C10 C9 109.36(18) . .
N2 C10 C11 122.00(19) . .
C9 C10 C11 128.64(19) . .
C10 C11 H11A 109.5 . .
C10 C11 H11B 109.5 . .
H11A C11 H11B 109.5 . .
C10 C11 H11C 109.5 . .
H11A C11 H11C 109.5 . .
H11B C11 H11C 109.5 . .
C13 C12 C14 117.83(18) . 5_575
C13 C12 C6 121.01(18) . .
C14 C12 C6 121.14(17) 5_575 .
C14 C13 C12 121.47(18) . .
C14 C13 H13 119.3 . .
C12 C13 H13 119.3 . .
C13 C14 C12 120.68(18) . 5_575
C13 C14 H14 119.7 . .
C12 C14 H14 119.7 5_575 .

loop_
_geom_bond_atom_site_label_1
_geom_bond_atom_site_label_2
_geom_bond_distance
_geom_bond_site_symmetry_2
B1 F2 1.384(3) .
B1 F1 1.395(3) .
B1 N1 1.539(3) .
B1 N2 1.544(3) .
N1 C2 1.355(2) .
N1 C5 1.403(2) .
N2 C10 1.353(2) .
N2 C7 1.402(2) .
C1 C2 1.490(3) .
C1 H1A 0.9600 .
C1 H1B 0.9600 .
C1 H1C 0.9600 .
C2 C3 1.394(3) .
C3 C4 1.372(3) .
C3 H3 0.9300 .
C4 C5 1.405(3) .
C4 H4 0.9300 .
C5 C6 1.399(3) .
C6 C7 1.403(3) .
C6 C12 1.484(3) .
C7 C8 1.407(3) .
C8 C9 1.369(3) .
C8 H8 0.9300 .
C9 C10 1.400(3) .
C9 H9 0.9300 .
C10 C11 1.494(3) .
C11 H11A 0.9600 .
C11 H11B 0.9600 .
C11 H11C 0.9600 .
C12 C13 1.392(3) .
C12 C14 1.397(2) 5_575
C13 C14 1.373(3) .
C13 H13 0.9300 .
C14 C12 1.397(2) 5_575
C14 H14 0.9300 .
